data_4121869
loop_
_publ_author_name
'Li, Wei'
'Thirumurugan, A.'
'Barton, Phillip T.'
'Lin, Zheshuai'
'Henke, Sebastian'
'Yeung, Hamish H.-M.'
'Wharmby, Michael T.'
'Bithell, Erica G.'
'Howard, Christopher J.'
'Cheetham, Anthony K.'

_publ_section_title
;
 Mechanical Tunability via Hydrogen Bonding in Metal-Organic Frameworks
 with the Perovskite Architecture.
;
_journal_issue 22
_journal_name_full 'Journal of the American Chemical Society'
_journal_page_first 7801
_journal_paper_doi 10.1021/ja500618z
_journal_volume 136
_journal_year 2014
_chemical_formula_moiety 'C3 H3 Mn O6, C H6 N3'
_chemical_formula_sum 'C4 H9 Mn N3 O6'
_chemical_formula_weight 250.08
_chemical_name_systematic
;
 ?
;
_space_group_crystal_system orthorhombic
_space_group_IT_number 52
_space_group_name_Hall '-P 2a 2bc'
_space_group_name_H-M_alt 'P n n a'
_symmetry_space_group_name_Hall '-P 2a 2bc'
_symmetry_space_group_name_H-M 'P n n a'
_atom_sites_solution_hydrogens geom
_audit_creation_date 2014-05-01
_audit_creation_method
;
Olex2 1.2
(compiled 2014.03.20 svn.r2918 for OlexSys, GUI svn.r4816)
;
_cell_angle_alpha 90
_cell_angle_beta 90
_cell_angle_gamma 90
_cell_formula_units_Z 4
_cell_length_a 8.5303(3)
_cell_length_b 11.9918(4)
_cell_length_c 9.0531(3)
_cell_measurement_reflns_used 1142
_cell_measurement_temperature 333.00(14)
_cell_measurement_theta_max 29.1390
_cell_measurement_theta_min 4.0850
_cell_volume 926.07(5)
_computing_cell_refinement
;
CrysAlisPro, Agilent Technologies,
Version 1.171.36.28 (release 01-02-2013 CrysAlis171 .NET)
(compiled Feb  1 2013,16:14:44)
;
_computing_data_collection
;
CrysAlisPro, Agilent Technologies,
Version 1.171.36.28 (release 01-02-2013 CrysAlis171 .NET)
(compiled Feb  1 2013,16:14:44)
;
_computing_data_reduction
;
CrysAlisPro, Agilent Technologies,
Version 1.171.36.28 (release 01-02-2013 CrysAlis171 .NET)
(compiled Feb  1 2013,16:14:44)
;
_computing_molecular_graphics 'Olex2 (Dolomanov et al., 2009)'
_computing_publication_material 'Olex2 (Dolomanov et al., 2009)'
_computing_structure_refinement 'ShelXL (Sheldrick, 2008)'
_computing_structure_solution 'ShelXS (Sheldrick, 2008)'
_diffrn_ambient_temperature 333.00(14)
_diffrn_detector_area_resol_mean 16.1183
_diffrn_measured_fraction_theta_full 0.998
_diffrn_measured_fraction_theta_max 0.852
_diffrn_measurement_device_type 'Xcalibur, Eos, Gemini ultra'
_diffrn_measurement_method '\w scans'
_diffrn_orient_matrix_UB_11 0.0631772000
_diffrn_orient_matrix_UB_12 0.0030699000
_diffrn_orient_matrix_UB_13 0.0507465000
_diffrn_orient_matrix_UB_21 0.0523877000
_diffrn_orient_matrix_UB_22 -0.0179531000
_diffrn_orient_matrix_UB_23 -0.0559917000
_diffrn_orient_matrix_UB_31 0.0132669000
_diffrn_orient_matrix_UB_32 0.0562958000
_diffrn_orient_matrix_UB_33 -0.0206400000
_diffrn_radiation_monochromator graphite
_diffrn_radiation_type MoK\a
_diffrn_radiation_wavelength 0.71073
_diffrn_reflns_av_R_equivalents 0.0121
_diffrn_reflns_av_unetI/netI 0.0169
_diffrn_reflns_Laue_measured_fraction_full 0.998
_diffrn_reflns_Laue_measured_fraction_max 0.852
_diffrn_reflns_limit_h_max 11
_diffrn_reflns_limit_h_min -6
_diffrn_reflns_limit_k_max 14
_diffrn_reflns_limit_k_min -16
_diffrn_reflns_limit_l_max 10
_diffrn_reflns_limit_l_min -12
_diffrn_reflns_number 2377
_diffrn_reflns_point_group_measured_fraction_full 0.998
_diffrn_reflns_point_group_measured_fraction_max 0.852
_diffrn_reflns_theta_full 25.242
_diffrn_reflns_theta_max 29.203
_diffrn_reflns_theta_min 3.281
_diffrn_source 'Enhance (Mo) X-ray Source'
_exptl_absorpt_coefficient_mu 1.436
_exptl_absorpt_correction_T_max 1.00000
_exptl_absorpt_correction_T_min 0.91039
_exptl_absorpt_correction_type multi-scan
_exptl_absorpt_process_details
;
CrysAlisPro, Agilent Technologies,
Version 1.171.36.28 (release 01-02-2013 CrysAlis171 .NET)
(compiled Feb  1 2013,16:14:44)
Empirical absorption correction using spherical harmonics,
 implemented in SCALE3 ABSPACK scaling algorithm.
;
_exptl_crystal_colour colourless
_exptl_crystal_colour_primary colourless
_exptl_crystal_density_diffrn 1.794
_exptl_crystal_description block
_exptl_crystal_F_000 508
_exptl_crystal_size_max 0.4
_exptl_crystal_size_mid 0.3
_exptl_crystal_size_min 0.25
_refine_diff_density_max 0.195
_refine_diff_density_min -0.265
_refine_diff_density_rms 0.047
_refine_ls_extinction_coef 0.044(2)
_refine_ls_extinction_expression Fc^*^=kFc[1+0.001xFc^2^\l^3^/sin(2\q)]^-1/4^
_refine_ls_extinction_method SHELXL
_refine_ls_goodness_of_fit_ref 1.075
_refine_ls_hydrogen_treatment constr
_refine_ls_matrix_type full
_refine_ls_number_parameters 67
_refine_ls_number_reflns 1077
_refine_ls_number_restraints 0
_refine_ls_restrained_S_all 1.075
_refine_ls_R_factor_all 0.0285
_refine_ls_R_factor_gt 0.0224
_refine_ls_shift/su_max 0.000
_refine_ls_shift/su_mean 0.000
_refine_ls_structure_factor_coef Fsqd
_refine_ls_weighting_details 'w=1/[\s^2^(Fo^2^)+(0.0262P)^2^+0.2888P] where P=(Fo^2^+2Fc^2^)/3'
_refine_ls_weighting_scheme calc
_refine_ls_wR_factor_gt 0.0572
_refine_ls_wR_factor_ref 0.0606
_reflns_Friedel_coverage 0.000
_reflns_number_gt 903
_reflns_number_total 1077
_reflns_threshold_expression 'I > 2\s(I)'
_cod_data_source_file ja500618z_si_004.cif
_cod_data_source_block gua-mn-vt_3_333_00
_cod_depositor_comments 'Adding full bibliography for 4121867--4121880.cif.'
_cod_database_code 4121869
_shelxl_version_number 2013-4
_chemical_oxdiff_formula 'C4 H9 N3 O6 Mn'
_shelx_space_group_comment
;
The symmetry employed for this shelxl refinement is uniquely defined
by the following loop, which should always be used as a source of
symmetry information in preference to the above space-group names.
They are only intended as comments.
;
_shelx_estimated_absorpt_t_max 0.715
_shelx_estimated_absorpt_t_min 0.597
_reflns_odcompleteness_completeness 85.41
_reflns_odcompleteness_iscentric 1
_reflns_odcompleteness_theta 29.14
_olex2_refinement_description
;
1. Fixed Uiso
 At 1.2 times of:
  All C(H) groups, All N(H,H) groups
2. Others
 Fixed Sof: H2A(0.5) H2B(0.5)
3.a Aromatic/amide H refined with riding coordinates:
 C1(H1), C2(H2)
3.b X=CH2 refined with riding coordinates:
 N1(H1A,H1B), N2(H2A,H2B)
;

loop_
_space_group_symop_operation_xyz
'x, y, z'
'-x+1/2, -y, z'
'x, -y+1/2, -z+1/2'
'-x+1/2, y+1/2, -z+1/2'
'-x, -y, -z'
'x-1/2, y, -z'
'-x, y-1/2, z-1/2'
'x-1/2, -y-1/2, z-1/2'

loop_
_atom_site_label
_atom_site_type_symbol
_atom_site_fract_x
_atom_site_fract_y
_atom_site_fract_z
_atom_site_U_iso_or_equiv
_atom_site_adp_type
_atom_site_occupancy
_atom_site_site_symmetry_order
_atom_site_calc_flag
_atom_site_refinement_flags_posn
_atom_site_refinement_flags_adp
_atom_site_refinement_flags_occupancy
Mn1 Mn 0.24916(3) 0.7500 0.2500 0.01799(14) Uani 1 2 d S T P
O1 O 0.44348(13) 0.69144(9) 0.38790(11) 0.0315(3) Uani 1 1 d . . .
O2 O 0.59623(14) 0.68019(8) 0.58387(12) 0.0356(3) Uani 1 1 d . . .
O3 O 0.24455(13) 0.59232(8) 0.12917(12) 0.0312(3) Uani 1 1 d . . .
N1 N 0.1641(2) 0.57328(12) -0.18740(15) 0.0454(4) Uani 1 1 d . . .
H1A H 0.1638 0.5734 -0.0924 0.055 Uiso 1 1 calc R . .
H1B H 0.1082 0.6209 -0.2352 0.055 Uiso 1 1 calc R . .
N2 N 0.2500 0.5000 -0.4057(2) 0.0384(5) Uani 1 2 d S T P
H2A H 0.1941 0.5477 -0.4531 0.046 Uiso 0.5 1 calc R . .
H2B H 0.3059 0.4523 -0.4531 0.046 Uiso 0.5 1 calc R . .
C1 C 0.48122(18) 0.71688(14) 0.51555(16) 0.0294(3) Uani 1 1 d . . .
H1 H 0.4178 0.7680 0.5645 0.035 Uiso 1 1 calc R . .
C2 C 0.2500 0.5000 0.1899(2) 0.0344(6) Uani 1 2 d S T P
H2 H 0.2500 0.5000 0.2926 0.041 Uiso 1 2 calc RS T P
C3 C 0.2500 0.5000 -0.2598(2) 0.0294(5) Uani 1 2 d S T P

loop_
_atom_site_aniso_label
_atom_site_aniso_U_11
_atom_site_aniso_U_22
_atom_site_aniso_U_33
_atom_site_aniso_U_23
_atom_site_aniso_U_13
_atom_site_aniso_U_12
Mn1 0.0204(2) 0.01816(19) 0.01542(18) 0.00015(10) 0.000 0.000
O1 0.0297(6) 0.0398(6) 0.0249(5) -0.0016(4) -0.0079(5) 0.0079(5)
O2 0.0371(6) 0.0340(5) 0.0357(6) -0.0051(5) -0.0179(5) 0.0035(5)
O3 0.0510(8) 0.0194(5) 0.0231(5) -0.0005(4) -0.0013(5) -0.0005(4)
N1 0.0556(11) 0.0540(9) 0.0267(7) -0.0053(7) -0.0041(7) 0.0277(8)
N2 0.0549(14) 0.0366(10) 0.0236(10) 0.000 0.000 0.0127(9)
C1 0.0300(8) 0.0306(7) 0.0275(7) -0.0029(6) -0.0052(7) 0.0045(6)
C2 0.0621(17) 0.0239(10) 0.0172(10) 0.000 0.000 0.0004(10)
C3 0.0333(13) 0.0305(12) 0.0243(11) 0.000 0.000 0.0019(9)

loop_
_atom_type_symbol
_atom_type_description
_atom_type_scat_dispersion_real
_atom_type_scat_dispersion_imag
_atom_type_scat_source
C C 0.0033 0.0016 'International Tables Vol C Tables 4.2.6.8 and 6.1.1.4'
H H 0.0000 0.0000 'International Tables Vol C Tables 4.2.6.8 and 6.1.1.4'
N N 0.0061 0.0033 'International Tables Vol C Tables 4.2.6.8 and 6.1.1.4'
O O 0.0106 0.0060 'International Tables Vol C Tables 4.2.6.8 and 6.1.1.4'
Mn Mn 0.3368 0.7283 'International Tables Vol C Tables 4.2.6.8 and 6.1.1.4'

loop_
_geom_angle_atom_site_label_1
_geom_angle_atom_site_label_2
_geom_angle_atom_site_label_3
_geom_angle
_geom_angle_site_symmetry_1
_geom_angle_site_symmetry_3
O1 Mn1 O1 81.66(6) . 3_565
O2 Mn1 O1 167.99(4) 8_575 .
O2 Mn1 O1 86.33(4) 8_575 3_565
O2 Mn1 O1 167.99(4) 6_556 3_565
O2 Mn1 O1 86.33(4) 6_556 .
O2 Mn1 O2 105.68(7) 8_575 6_556
O2 Mn1 O3 90.14(4) 6_556 .
O2 Mn1 O3 90.14(4) 8_575 3_565
O2 Mn1 O3 88.62(4) 6_556 3_565
O2 Mn1 O3 88.62(4) 8_575 .
O3 Mn1 O1 91.23(4) . .
O3 Mn1 O1 91.23(4) 3_565 3_565
O3 Mn1 O1 90.33(4) 3_565 .
O3 Mn1 O1 90.33(4) . 3_565
O3 Mn1 O3 177.94(6) 3_565 .
C1 O1 Mn1 130.53(10) . .
C1 O2 Mn1 133.44(10) . 6_656
C2 O3 Mn1 123.48(11) . .
H1A N1 H1B 120.0 . .
C3 N1 H1A 120.0 . .
C3 N1 H1B 120.0 . .
H2A N2 H2B 120.0 . .
C3 N2 H2A 120.0 . .
C3 N2 H2B 120.0 . .
O1 C1 O2 125.72(15) . .
O1 C1 H1 117.1 . .
O2 C1 H1 117.1 . .
O3 C2 O3 127.3(2) . 2_565
O3 C2 H2 116.4 . .
O3 C2 H2 116.4 2_565 .
N1 C3 N1 120.4(2) . 2_565
N1 C3 N2 119.82(10) . .
N1 C3 N2 119.82(10) 2_565 .

loop_
_geom_bond_atom_site_label_1
_geom_bond_atom_site_label_2
_geom_bond_distance
_geom_bond_site_symmetry_2
Mn1 O1 2.1908(10) 3_565
Mn1 O1 2.1908(10) .
Mn1 O2 2.1597(11) 8_575
Mn1 O2 2.1597(11) 6_556
Mn1 O3 2.1848(10) .
Mn1 O3 2.1847(10) 3_565
O1 C1 1.2377(17) .
O2 Mn1 2.1597(10) 6_656
O2 C1 1.2404(18) .
O3 C2 1.2368(14) .
N1 H1A 0.8600 .
N1 H1B 0.8600 .
N1 C3 1.3191(17) .
N2 H2A 0.8600 .
N2 H2B 0.8600 .
N2 C3 1.320(3) .
C1 H1 0.9300 .
C2 O3 1.2368(14) 2_565
C2 H2 0.9300 .
C3 N1 1.3191(17) 2_565
